data_2221417
loop_
_publ_author_name
'Akriche, Samah'
'Rzaigui, Mohamed'

_publ_section_title
;
 2-Amino-3-nitropyridinium hydrogen oxalate
;
_journal_coeditor_code KJ2116
_journal_issue 4
_journal_name_full 'Acta Crystallographica Section E'
_journal_page_first o793
_journal_paper_doi 10.1107/S1600536809008666
_journal_volume 65
_journal_year 2009
_chemical_formula_iupac 'C5 H6 N3 O2 +, C2 H O4 -'
_chemical_formula_moiety 'C5 H6 N3 O2 +, C2 H O4 -'
_chemical_formula_sum 'C7 H7 N3 O6'
_chemical_formula_weight 229.16
_chemical_name_systematic
;
2-Amino-3-nitropyridinium hydrogen oxalate
;
_space_group_IT_number 33
_symmetry_cell_setting orthorhombic
_symmetry_space_group_name_Hall 'P 2c -2n'
_symmetry_space_group_name_H-M 'P n a 21'
_atom_sites_solution_hydrogens geom
_atom_sites_solution_primary direct
_atom_sites_solution_secondary difmap
_audit_creation_method SHELXL-97
_cell_angle_alpha 90.00
_cell_angle_beta 90.00
_cell_angle_gamma 90.00
_cell_formula_units_Z 4
_cell_length_a 15.268(4)
_cell_length_b 6.921(3)
_cell_length_c 8.807(2)
_cell_measurement_reflns_used 25
_cell_measurement_temperature 293
_cell_measurement_theta_max 11
_cell_measurement_theta_min 9
_cell_volume 930.6(5)
_computing_cell_refinement 'CAD-4 EXPRESS (Enraf--Nonius, 1994)'
_computing_data_collection 'CAD-4 EXPRESS (Enraf--Nonius, 1994)'
_computing_data_reduction 'XCAD4 (Harms & Wocadlo, 1996)'
_computing_molecular_graphics 'ORTEP-3 (Farrugia, 1997) and DIAMOND (Brandenburg & Putz, 2005)'
_computing_publication_material 'WinGX (Farrugia, 1999)'
_computing_structure_refinement 'SHELXL97 (Sheldrick, 2008)'
_computing_structure_solution 'SHELXS97 (Sheldrick, 2008)'
_diffrn_ambient_temperature 293
_diffrn_measured_fraction_theta_full 1.000
_diffrn_measured_fraction_theta_max 1.000
_diffrn_measurement_device '\k-geometry diffractometer'
_diffrn_measurement_device_type 'Enraf--Nonius Turbo CAD-4'
_diffrn_measurement_method 'Nonprofiled \w'
_diffrn_radiation_monochromator graphite
_diffrn_radiation_type Mok\a
_diffrn_radiation_wavelength 0.71073
_diffrn_reflns_av_R_equivalents 0.0196
_diffrn_reflns_av_sigmaI/netI 0.0219
_diffrn_reflns_limit_h_max 0
_diffrn_reflns_limit_h_min -20
_diffrn_reflns_limit_k_max 9
_diffrn_reflns_limit_k_min -7
_diffrn_reflns_limit_l_max 0
_diffrn_reflns_limit_l_min -11
_diffrn_reflns_number 2228
_diffrn_reflns_theta_full 27.95
_diffrn_reflns_theta_max 27.95
_diffrn_reflns_theta_min 2.67
_diffrn_standards_decay_% 1
_diffrn_standards_interval_time 120
_diffrn_standards_number 2
_exptl_absorpt_coefficient_mu 0.146
_exptl_absorpt_correction_type none
_exptl_crystal_colour yellow
_exptl_crystal_density_diffrn 1.636
_exptl_crystal_density_method 'not measured'
_exptl_crystal_description 'rectangular prism'
_exptl_crystal_F_000 472
_exptl_crystal_size_max 0.33
_exptl_crystal_size_mid 0.25
_exptl_crystal_size_min 0.21
_refine_diff_density_max 0.327
_refine_diff_density_min -0.197
_refine_ls_extinction_coef 0.053(6)
_refine_ls_extinction_expression Fc^*^=kFc[1+0.001xFc^2^\l^3^/sin(2\q)]^-1/4^
_refine_ls_extinction_method 'SHELXL97 (Sheldrick, 2008)'
_refine_ls_goodness_of_fit_ref 1.059
_refine_ls_hydrogen_treatment constr
_refine_ls_matrix_type full
_refine_ls_number_parameters 147
_refine_ls_number_reflns 1190
_refine_ls_number_restraints 1
_refine_ls_restrained_S_all 1.059
_refine_ls_R_factor_all 0.0450
_refine_ls_R_factor_gt 0.0343
_refine_ls_shift/su_max 0.001
_refine_ls_shift/su_mean 0.000
_refine_ls_structure_factor_coef Fsqd
_refine_ls_weighting_details 'calc w=1/[\s^2^(Fo^2^)+(0.0559P)^2^+0.0295P] where P=(Fo^2^+2Fc^2^)/3'
_refine_ls_weighting_scheme calc
_refine_ls_wR_factor_gt 0.0817
_refine_ls_wR_factor_ref 0.0875
_reflns_number_gt 1003
_reflns_number_total 1190
_reflns_threshold_expression I>2\s(I)
_cod_data_source_file kj2116.cif
_cod_data_source_block I
_cod_database_code 2221417
_cod_database_fobs_code 2221417

loop_
_symmetry_equiv_pos_as_xyz
'x, y, z'
'-x, -y, z+1/2'
'-x+1/2, y+1/2, z+1/2'
'x+1/2, -y+1/2, z'

loop_
_atom_site_type_symbol
_atom_site_label
_atom_site_fract_x
_atom_site_fract_y
_atom_site_fract_z
_atom_site_U_iso_or_equiv
_atom_site_adp_type
_atom_site_calc_flag
_atom_site_refinement_flags
_atom_site_occupancy
_atom_site_disorder_assembly
_atom_site_disorder_group
O O1 0.18864(12) 0.6389(3) 0.4311(2) 0.0512(5) Uani d . 1 . .
O O2 0.10055(11) 0.5552(3) 0.2423(2) 0.0408(4) Uani d . 1 . .
O O3 0.05130(11) 0.5172(3) 0.6129(2) 0.0391(4) Uani d . 1 . .
H H3 0.0051 0.5043 0.6593 0.059 Uiso calc R 1 . .
O O4 -0.03139(11) 0.6833(3) 0.4481(2) 0.0494(5) Uani d . 1 . .
O O5 0.49613(12) 0.5813(3) 0.1226(3) 0.0532(5) Uani d . 1 . .
O O6 0.52023(11) 0.6750(3) -0.1071(3) 0.0545(5) Uani d . 1 . .
N N1 0.23161(12) 0.5903(3) 0.0374(3) 0.0375(5) Uani d . 1 . .
H H1 0.1920 0.5818 0.1065 0.045 Uiso calc R 1 . .
N N2 0.33259(15) 0.6060(3) 0.2291(3) 0.0462(6) Uani d . 1 . .
H H2A 0.2900 0.6012 0.2930 0.055 Uiso calc R 1 . .
H H2B 0.3857 0.6133 0.2612 0.055 Uiso calc R 1 . .
N N3 0.47122(12) 0.6244(3) -0.0050(3) 0.0367(5) Uani d . 1 . .
C C1 0.31649(14) 0.6020(3) 0.0827(3) 0.0321(5) Uani d . 1 . .
C C2 0.37793(14) 0.6148(3) -0.0380(3) 0.0318(5) Uani d . 1 . .
C C3 0.35201(16) 0.6188(4) -0.1871(3) 0.0363(5) Uani d . 1 . .
H H3A 0.3936 0.6300 -0.2638 0.044 Uiso calc R 1 . .
C C4 0.26384(17) 0.6061(4) -0.2236(3) 0.0437(6) Uani d . 1 . .
H H4 0.2452 0.6078 -0.3241 0.052 Uiso calc R 1 . .
C C5 0.20572(16) 0.5911(4) -0.1078(3) 0.0421(6) Uani d . 1 . .
H H5 0.1463 0.5811 -0.1298 0.050 Uiso calc R 1 . .
C C6 0.11677(14) 0.5994(3) 0.3773(3) 0.0303(5) Uani d . 1 . .
C C7 0.03636(14) 0.6065(3) 0.4838(3) 0.0302(5) Uani d . 1 . .

loop_
_atom_site_aniso_label
_atom_site_aniso_U_11
_atom_site_aniso_U_22
_atom_site_aniso_U_33
_atom_site_aniso_U_12
_atom_site_aniso_U_13
_atom_site_aniso_U_23
O1 0.0315(8) 0.0930(14) 0.0292(9) -0.0146(10) -0.0004(7) -0.0040(10)
O2 0.0286(7) 0.0684(11) 0.0254(8) -0.0040(8) 0.0007(7) -0.0037(9)
O3 0.0300(8) 0.0618(12) 0.0256(7) 0.0005(8) 0.0063(7) 0.0065(8)
O4 0.0346(9) 0.0660(12) 0.0475(11) 0.0110(8) 0.0040(8) 0.0115(10)
O5 0.0342(9) 0.0727(13) 0.0528(12) 0.0094(9) -0.0082(9) 0.0076(11)
O6 0.0330(9) 0.0779(13) 0.0526(12) -0.0118(9) 0.0125(8) -0.0050(11)
N1 0.0243(9) 0.0522(14) 0.0361(12) -0.0015(8) 0.0039(8) -0.0004(9)
N2 0.0317(10) 0.0773(18) 0.0296(11) -0.0022(10) 0.0002(8) 0.0046(11)
N3 0.0259(9) 0.0401(10) 0.0440(12) 0.0007(8) 0.0035(9) -0.0039(9)
C1 0.0271(10) 0.0372(12) 0.0319(12) -0.0008(9) 0.0024(9) 0.0020(9)
C2 0.0252(10) 0.0356(11) 0.0347(12) 0.0013(8) 0.0024(9) -0.0014(10)
C3 0.0352(12) 0.0427(14) 0.0311(12) 0.0002(10) 0.0057(10) -0.0004(10)
C4 0.0407(13) 0.0592(17) 0.0311(13) 0.0026(11) -0.0038(10) -0.0018(11)
C5 0.0271(10) 0.0585(16) 0.0406(15) 0.0020(10) -0.0049(10) -0.0044(12)
C6 0.0279(10) 0.0391(11) 0.0240(10) -0.0029(9) 0.0015(9) 0.0033(9)
C7 0.0263(10) 0.0382(11) 0.0261(11) -0.0040(8) -0.0003(8) -0.0026(9)

loop_
_atom_type_symbol
_atom_type_description
_atom_type_scat_dispersion_real
_atom_type_scat_dispersion_imag
_atom_type_scat_source
C C 0.0033 0.0016 'International Tables Vol C Tables 4.2.6.8 and 6.1.1.4'
H H 0.0000 0.0000 'International Tables Vol C Tables 4.2.6.8 and 6.1.1.4'
N N 0.0061 0.0033 'International Tables Vol C Tables 4.2.6.8 and 6.1.1.4'
O O 0.0106 0.0060 'International Tables Vol C Tables 4.2.6.8 and 6.1.1.4'

loop_
_geom_angle_atom_site_label_1
_geom_angle_atom_site_label_2
_geom_angle_atom_site_label_3
_geom_angle_site_symmetry_1
_geom_angle_site_symmetry_3
_geom_angle
_geom_angle_publ_flag
C7 O3 H3 . . 109.5 ?
C5 N1 C1 . . 124.2(2) ?
C5 N1 H1 . . 117.9 ?
C1 N1 H1 . . 117.9 ?
C1 N2 H2A . . 120.0 ?
C1 N2 H2B . . 120.0 ?
H2A N2 H2B . . 120.0 ?
O6 N3 O5 . . 123.8(2) ?
O6 N3 C2 . . 117.8(2) ?
O5 N3 C2 . . 118.5(2) ?
N2 C1 N1 . . 117.9(2) ?
N2 C1 C2 . . 127.6(2) ?
N1 C1 C2 . . 114.5(2) ?
C3 C2 C1 . . 121.8(2) ?
C3 C2 N3 . . 118.2(2) ?
C1 C2 N3 . . 120.0(2) ?
C2 C3 C4 . . 120.0(2) ?
C2 C3 H3A . . 120.0 ?
C4 C3 H3A . . 120.0 ?
C5 C4 C3 . . 117.8(2) ?
C5 C4 H4 . . 121.1 ?
C3 C4 H4 . . 121.1 ?
N1 C5 C4 . . 121.7(2) ?
N1 C5 H5 . . 119.1 ?
C4 C5 H5 . . 119.1 ?
O1 C6 O2 . . 126.8(2) ?
O1 C6 C7 . . 118.0(2) ?
O2 C6 C7 . . 115.25(19) ?
O4 C7 O3 . . 125.6(2) ?
O4 C7 C6 . . 122.5(2) ?
O3 C7 C6 . . 111.85(19) ?

loop_
_geom_bond_atom_site_label_1
_geom_bond_atom_site_label_2
_geom_bond_site_symmetry_2
_geom_bond_distance
_geom_bond_publ_flag
O1 C6 . 1.226(3) ?
O2 C6 . 1.252(3) ?
O3 C7 . 1.314(3) ?
O3 H3 . 0.8200 ?
O4 C7 . 1.205(3) ?
O5 N3 . 1.223(3) ?
O6 N3 . 1.221(3) ?
N1 C5 . 1.338(4) ?
N1 C1 . 1.358(3) ?
N1 H1 . 0.8600 ?
N2 C1 . 1.313(3) ?
N2 H2A . 0.8600 ?
N2 H2B . 0.8600 ?
N3 C2 . 1.455(3) ?
C1 C2 . 1.420(3) ?
C2 C3 . 1.372(3) ?
C3 C4 . 1.387(3) ?
C3 H3A . 0.9300 ?
C4 C5 . 1.356(4) ?
C4 H4 . 0.9300 ?
C5 H5 . 0.9300 ?
C6 C7 . 1.545(3) ?

loop_
_geom_hbond_atom_site_label_D
_geom_hbond_atom_site_label_H
_geom_hbond_atom_site_label_A
_geom_hbond_site_symmetry_A
_geom_hbond_distance_DH
_geom_hbond_distance_HA
_geom_hbond_distance_DA
_geom_hbond_angle_DHA
O3 H3 O2 2_565 0.82 1.82 2.632(2) 171.2
N1 H1 O2 . 0.86 1.85 2.706(3) 175.1
N2 H2A O1 . 0.86 1.99 2.837(3) 169.9
N2 H2B O5 . 0.86 2.09 2.673(3) 124.2
N2 H2B O4 4_565 0.86 2.51 3.188(3) 136.4
C3 H3A O5 2_664 0.93 2.44 3.178(3) 135.9
C4 H4 O1 1_554 0.93 2.33 3.258(3) 173.9
C5 H5 O6 4_465 0.93 2.57 3.262(3) 131.8

loop_
_geom_torsion_atom_site_label_1
_geom_torsion_atom_site_label_2
_geom_torsion_atom_site_label_3
_geom_torsion_atom_site_label_4
_geom_torsion_site_symmetry_1
_geom_torsion_site_symmetry_2
_geom_torsion_site_symmetry_3
_geom_torsion_site_symmetry_4
_geom_torsion
_geom_torsion_publ_flag
C5 N1 C1 N2 . . . . 177.8(3) ?
C5 N1 C1 C2 . . . . -0.2(4) ?
N2 C1 C2 C3 . . . . -176.6(3) ?
N1 C1 C2 C3 . . . . 1.2(3) ?
N2 C1 C2 N3 . . . . 3.3(4) ?
N1 C1 C2 N3 . . . . -178.8(2) ?
O6 N3 C2 C3 . . . . 14.8(3) ?
O5 N3 C2 C3 . . . . -165.1(2) ?
O6 N3 C2 C1 . . . . -165.2(2) ?
O5 N3 C2 C1 . . . . 15.0(3) ?
C1 C2 C3 C4 . . . . -1.3(4) ?
N3 C2 C3 C4 . . . . 178.7(2) ?
C2 C3 C4 C5 . . . . 0.4(4) ?
C1 N1 C5 C4 . . . . -0.7(5) ?
C3 C4 C5 N1 . . . . 0.6(4) ?
O1 C6 C7 O4 . . . . 134.2(3) ?
O2 C6 C7 O4 . . . . -45.0(3) ?
O1 C6 C7 O3 . . . . -46.9(3) ?
O2 C6 C7 O3 . . . . 133.9(2) ?
